data_7213149
loop_
_publ_author_name
'Akutagawa, Tomoyuki'
'Abe, Yukako'
'Hasegawa, Tatsuo'
'Nakamura, Takayoshi'
'Inabe, Tamotsu'
'Sugiura, Ken&#x00AD;ich'
'Sakata, Yoshiteru'
'Christensen, Christian A.'
'Lau, Jesper'
'Becher, Jan'

_publ_section_title
;
 Crystal structures and optical properties of cation radical salts of a
 tetrathiafulvalene trisannulated macrocycle
;
_journal_issue 11
_journal_name_full 'Journal of Materials Chemistry'
_journal_page_first 2737
_journal_paper_doi 10.1039/a905362j
_journal_volume 9
_journal_year 1999
_chemical_formula_sum 'C39 H42 Cl3 I3 S24'
_chemical_formula_weight 1767.27
_space_group_IT_number 2
_symmetry_cell_setting triclinic
_symmetry_Int_Tables_number 2
_symmetry_space_group_name_Hall '-P 1'
_symmetry_space_group_name_H-M 'P -1'
_cell_angle_alpha 104.622(10)
_cell_angle_beta 116.501(7)
_cell_angle_gamma 81.65(1)
_cell_formula_units_Z 2
_cell_length_a 13.653(2)
_cell_length_b 20.303(3)
_cell_length_c 12.677(1)
_cell_measurement_reflns_used 23
_cell_measurement_temperature 196.2
_cell_measurement_theta_max 14.8
_cell_measurement_theta_min 12.7
_cell_volume 3040.8(7)
_computing_cell_refinement 'MSC/AFC Diffractometer Control'
_computing_data_collection 'MSC/AFC Diffractometer Control'
_computing_data_reduction 'teXsan Ver. 1.10'
_computing_publication_material 'teXsan Ver. 1.10'
_computing_structure_refinement 'teXsan Ver. 1.10'
_computing_structure_solution 'DIRDIF92 (PATTY)'
_diffrn_measurement_device_type 'Rigaku AFC5R'
_diffrn_measurement_method \w-2\q
_diffrn_radiation_type 'Mo K\a'
_diffrn_radiation_wavelength 0.7107
_diffrn_reflns_av_R_equivalents 0.026
_diffrn_reflns_limit_h_max 0
_diffrn_reflns_limit_h_min 0
_diffrn_reflns_limit_k_max 0
_diffrn_reflns_limit_k_min 0
_diffrn_reflns_limit_l_max 0
_diffrn_reflns_limit_l_min 0
_diffrn_reflns_number 14557
_diffrn_reflns_theta_max 25.5
_diffrn_standards_decay_% 1.07
_diffrn_standards_interval_count 500
_diffrn_standards_number 3
_exptl_absorpt_coefficient_mu 2.530
_exptl_absorpt_correction_T_max 0.603
_exptl_absorpt_correction_T_min 0.442
_exptl_absorpt_correction_type psi-scan
_exptl_absorpt_process_details '(North, Phillips & Mathews, 1968)'
_exptl_crystal_colour black
_exptl_crystal_density_diffrn 1.930
_exptl_crystal_density_method 'not measured'
_exptl_crystal_description prismatic
_exptl_crystal_size_max 0.200
_exptl_crystal_size_mid 0.200
_exptl_crystal_size_min 0.200
_refine_diff_density_max 2.02
_refine_diff_density_min -1.52
_refine_ls_extinction_method none
_refine_ls_goodness_of_fit_all 1.690
_refine_ls_hydrogen_treatment noref
_refine_ls_number_parameters 595
_refine_ls_number_reflns 6563
_refine_ls_R_factor_obs 0.00730
_refine_ls_shift/esd_max 0.1130
_refine_ls_structure_factor_coef F
_refine_ls_weighting_scheme unit
_refine_ls_wR_factor_obs 0.0793
_reflns_number_observed 13972
_reflns_number_total 14557
_reflns_observed_criterion >2.0sigma(I)
_cod_data_source_file 905362jsup1.cif
_cod_data_source_block TTFtrimerI3
_cod_original_cell_volume 3040.8(6)
_cod_original_sg_symbol_H-M 'P -1         '
_cod_original_formula_sum 'C39 H42 Cl3 I3 S24 '
_cod_database_code 7213149

loop_
_symmetry_equiv_pos_as_xyz
x,y,z
-x,-y,-z

loop_
_atom_site_aniso_label
_atom_site_aniso_U_11
_atom_site_aniso_U_22
_atom_site_aniso_U_33
_atom_site_aniso_U_12
_atom_site_aniso_U_13
_atom_site_aniso_U_23
I(1) 0.0428(7) 0.0515(7) 0.0342(6) 0.0199(5) 0.0228(5) 0.0164(5)
I(2) 0.078(1) 0.0455(7) 0.0455(8) 0.0048(7) 0.0359(7) 0.0035(6)
I(3) 0.0508(8) 0.0739(9) 0.0542(8) 0.0014(7) 0.0281(7) 0.0228(7)
Cl(1) 0.049(3) 0.048(3) 0.073(4) -0.010(2) 0.004(3) 0.021(3)
Cl(2) 0.086(4) 0.044(3) 0.050(3) -0.011(3) 0.012(3) 0.007(2)
Cl(3) 0.046(3) 0.059(4) 0.131(6) 0.000(3) 0.018(4) 0.025(4)
S(1) 0.025(2) 0.020(2) 0.046(2) 0.002(2) 0.017(2) 0.003(2)
S(2) 0.035(2) 0.024(2) 0.041(2) 0.004(2) 0.019(2) 0.013(2)
S(3) 0.056(3) 0.043(3) 0.075(3) 0.033(2) 0.048(3) 0.037(2)
S(4) 0.028(2) 0.066(3) 0.036(2) 0.015(2) 0.019(2) 0.016(2)
S(5) 0.025(2) 0.029(2) 0.037(2) 0.002(2) 0.013(2) 0.011(2)
S(6) 0.029(2) 0.024(2) 0.057(3) 0.000(2) 0.023(2) 0.013(2)
S(7) 0.044(3) 0.021(2) 0.117(5) 0.008(2) 0.030(3) 0.005(3)
S(8) 0.029(3) 0.040(3) 0.119(5) 0.004(2) 0.040(3) 0.016(3)
S(9) 0.029(2) 0.019(2) 0.031(2) 0.005(1) 0.015(2) 0.006(1)
S(10) 0.029(2) 0.022(2) 0.029(2) 0.007(1) 0.016(2) 0.010(1)
S(11) 0.017(2) 0.025(2) 0.040(2) 0.002(1) 0.011(2) 0.010(2)
S(12) 0.039(2) 0.036(2) 0.034(2) 0.014(2) 0.019(2) 0.018(2)
S(13) 0.028(2) 0.023(2) 0.028(2) 0.004(1) 0.016(2) 0.008(1)
S(14) 0.026(2) 0.021(2) 0.029(2) 0.002(1) 0.015(2) 0.005(1)
S(15) 0.027(2) 0.035(2) 0.054(3) 0.013(2) 0.022(2) 0.021(2)
S(16) 0.039(2) 0.037(2) 0.032(2) 0.018(2) 0.015(2) 0.016(2)
S(17) 0.024(2) 0.020(2) 0.032(2) 0.002(1) 0.011(2) 0.003(1)
S(18) 0.027(2) 0.021(2) 0.025(2) 0.004(1) 0.012(2) 0.006(1)
S(19) 0.035(2) 0.031(2) 0.032(2) 0.012(2) 0.021(2) 0.017(2)
S(20) 0.029(2) 0.024(2) 0.027(2) 0.004(2) 0.016(2) 0.004(1)
S(21) 0.022(2) 0.030(2) 0.032(2) 0.007(2) 0.013(2) 0.016(2)
S(22) 0.026(2) 0.021(2) 0.031(2) 0.003(1) 0.011(2) 0.010(2)
S(23) 0.043(3) 0.030(2) 0.040(2) 0.017(2) 0.011(2) 0.018(2)
S(24) 0.033(2) 0.032(2) 0.059(3) 0.014(2) 0.024(2) 0.019(2)
C(1) 0.04(1) 0.038(10) 0.06(1) -0.011(8) 0.021(10) -0.007(9)
C(2) 0.022(8) 0.032(8) 0.042(9) 0.008(6) 0.018(7) 0.016(7)
C(3) 0.026(8) 0.029(9) 0.06(1) 0.011(7) 0.024(8) 0.008(8)
C(4) 0.09(2) 0.029(9) 0.06(1) -0.003(10) 0.05(1) 0.001(9)
C(5) 0.012(7) 0.025(7) 0.033(8) 0.005(5) 0.006(6) 0.018(6)
C(6) 0.014(7) 0.031(8) 0.027(7) 0.004(6) 0.013(6) 0.009(6)
C(7) 0.036(9) 0.033(9) 0.040(9) 0.014(7) 0.024(8) 0.020(7)
C(8) 0.036(9) 0.038(9) 0.028(8) 0.012(7) 0.021(7) 0.012(7)
C(9) 0.07(1) 0.012(7) 0.06(1) 0.006(7) 0.05(1) 0.012(7)
C(10) 0.032(8) 0.021(7) 0.023(7) -0.005(6) 0.009(7) 0.001(6)
C(11) 0.044(10) 0.030(8) 0.022(7) -0.002(7) 0.016(7) 0.002(6)
C(12) 0.020(7) 0.011(6) 0.023(7) -0.003(5) 0.008(6) -0.001(5)
C(13) 0.029(8) 0.010(6) 0.024(7) 0.001(5) 0.012(6) -0.003(5)
C(14) 0.025(7) 0.013(6) 0.027(7) 0.005(5) 0.013(6) 0.004(6)
C(15) 0.010(7) 0.029(8) 0.028(8) -0.001(6) 0.002(6) 0.007(6)
C(16) 0.04(1) 0.08(1) 0.06(1) 0.028(10) 0.03(1) 0.04(1)
C(17) 0.034(9) 0.040(9) 0.043(9) 0.008(7) 0.028(8) 0.020(8)
C(18) 0.021(7) 0.012(6) 0.036(8) 0.001(5) 0.012(6) 0.010(6)
C(19) 0.033(8) 0.009(6) 0.030(8) 0.005(6) 0.015(7) 0.003(6)
C(20) 0.031(9) 0.023(8) 0.033(8) -0.002(6) 0.013(7) 0.005(6)
C(21) 0.028(8) 0.025(7) 0.013(6) -0.007(6) 0.001(6) 0.005(5)
C(22) 0.035(9) 0.021(7) 0.028(8) -0.004(6) 0.016(7) -0.003(6)
C(23) 0.026(8) 0.024(7) 0.033(8) 0.004(6) 0.019(7) 0.009(6)
C(24) 0.024(8) 0.016(6) 0.018(7) -0.007(6) 0.008(6) 0.000(5)
C(25) 0.016(7) 0.009(6) 0.026(7) 0.001(5) 0.006(6) -0.001(5)
C(26) 0.024(8) 0.013(7) 0.037(9) -0.002(6) 0.005(7) 0.008(6)
C(27) 0.06(1) 0.08(1) 0.032(10) 0.02(1) 0.019(10) 0.010(10)
C(28) 0.037(9) 0.014(7) 0.036(9) 0.000(6) 0.010(7) 0.013(6)
C(29) 0.05(1) 0.06(1) 0.08(1) -0.004(10) 0.05(1) 0.02(1)
C(30) 0.022(7) 0.019(7) 0.021(7) 0.000(5) 0.011(6) 0.003(5)
C(31) 0.05(1) 0.022(7) 0.038(9) -0.008(7) 0.037(8) 0.001(6)
C(32) 0.023(8) 0.041(9) 0.023(7) 0.003(7) 0.015(7) 0.003(7)
C(33) 0.024(8) 0.035(8) 0.041(9) -0.006(6) 0.026(7) 0.001(7)
C(34) 0.16(4) 0.18(4) 0.21(5) -0.12(4) -0.11(3) 0.09(4)
C(35) 0.13(3) 0.05(2) 0.16(3) -0.04(2) 0.02(2) -0.01(2)
C(36) 0.07(2) 0.08(2) 0.12(3) -0.01(2) -0.02(2) 0.00(2)

loop_
_atom_site_label
_atom_site_type_symbol
_atom_site_fract_x
_atom_site_fract_y
_atom_site_fract_z
_atom_site_U_iso_or_equiv
_atom_site_thermal_displace_type
_atom_site_occupancy
_atom_site_calc_flag
I(1) I 0.2287(1) 0.38291(6) 0.1637(1) 0.0413(3) Uani 1.00 d
I(2) I 0.3594(1) 0.50629(7) 0.2757(1) 0.0547(4) Uani 1.00 d
I(3) I 0.0941(1) 0.26568(8) 0.0589(1) 0.0558(4) Uani 1.00 d
Cl(1) Cl 0.6771(4) 0.0118(3) 0.2613(5) 0.062(2) Uani 1.00 d
Cl(2) Cl 0.8504(5) 0.1972(3) 0.4444(5) 0.066(2) Uani 1.00 d
Cl(3) Cl 1.0060(5) 0.1066(3) 0.0658(7) 0.085(2) Uani 1.00 d
S(1) S 0.8516(3) 0.1408(2) 1.7253(4) 0.031(1) Uani 1.00 d
S(2) S 0.6223(3) 0.2323(2) 1.6185(4) 0.032(1) Uani 1.00 d
S(3) S 0.4318(4) 0.3165(2) 1.4721(5) 0.049(1) Uani 1.00 d
S(4) S 0.2971(4) 0.1730(3) 1.3449(4) 0.042(1) Uani 1.00 d
S(5) S 0.4998(3) 0.1060(2) 1.5077(4) 0.030(1) Uani 1.00 d
S(6) S 0.7244(3) 0.0168(2) 1.6209(4) 0.033(1) Uani 1.00 d
S(7) S 0.9191(4) -0.0750(2) 1.6203(6) 0.065(2) Uani 1.00 d
S(8) S 1.0620(4) 0.0621(2) 1.7382(6) 0.059(2) Uani 1.00 d
S(9) S 0.3730(3) 0.4536(2) 0.7523(3) 0.0255(10) Uani 1.00 d
S(10) S 0.5869(3) 0.3729(2) 0.9076(3) 0.0251(9) Uani 1.00 d
S(11) S 0.7938(3) 0.2968(2) 1.0321(4) 0.0269(10) Uani 1.00 d
S(12) S 0.7063(3) 0.3069(2) 1.2420(4) 0.034(1) Uani 1.00 d
S(13) S 0.5112(3) 0.3895(2) 1.0942(3) 0.0244(9) Uani 1.00 d
S(14) S 0.2975(3) 0.4764(2) 0.9399(3) 0.0242(9) Uani 1.00 d
S(15) S 0.0832(3) 0.5435(2) 0.7941(4) 0.036(1) Uani 1.00 d
S(16) S 0.1644(4) 0.5131(2) 0.5801(4) 0.037(1) Uani 1.00 d
S(17) S 0.1547(3) 0.3220(2) 0.8095(3) 0.0258(9) Uani 1.00 d
S(18) S 0.3680(3) 0.2255(2) 0.9543(3) 0.0242(9) Uani 1.00 d
S(19) S 0.5061(3) 0.1012(2) 1.0384(3) 0.029(1) Uani 1.00 d
S(20) S 0.5748(3) 0.0841(2) 0.8108(3) 0.0259(10) Uani 1.00 d
S(21) S 0.4354(3) 0.2098(2) 0.7590(3) 0.0261(10) Uani 1.00 d
S(22) S 0.2254(3) 0.2989(2) 0.6154(3) 0.0253(10) Uani 1.00 d
S(23) S 0.0065(4) 0.3411(2) 0.4358(4) 0.040(1) Uani 1.00 d
S(24) S -0.0705(4) 0.3756(2) 0.6591(4) 0.039(1) Uani 1.00 d
C(1) C 1.088(1) 0.1485(9) 1.751(2) 0.048(5) Uani 1.00 d
C(2) C 0.920(1) 0.0637(8) 1.692(1) 0.030(4) Uani 1.00 d
C(3) C 0.865(1) 0.0083(8) 1.645(2) 0.038(5) Uani 1.00 d
C(4) C 0.816(2) -0.1126(9) 1.470(2) 0.057(6) Uani 1.00 d
C(5) C 0.723(1) 0.1046(7) 1.641(1) 0.023(4) Uani 1.00 d
C(6) C 0.628(1) 0.1431(7) 1.594(1) 0.022(4) Uani 1.00 d
C(7) C 0.488(1) 0.2356(8) 1.503(1) 0.032(5) Uani 1.00 d
C(8) C 0.434(1) 0.1807(8) 1.450(1) 0.032(4) Uani 1.00 d
C(9) C 0.539(2) 0.3523(7) 1.456(2) 0.037(5) Uani 1.00 d
C(10) C 0.563(1) 0.3147(7) 1.349(1) 0.027(4) Uani 1.00 d
C(11) C 0.651(1) 0.3529(8) 1.349(1) 0.032(4) Uani 1.00 d
C(12) C 0.635(1) 0.3433(6) 1.118(1) 0.019(3) Uani 1.00 d
C(13) C 0.485(1) 0.4047(6) 0.955(1) 0.022(4) Uani 1.00 d
C(14) C 0.396(1) 0.4420(6) 0.892(1) 0.022(4) Uani 1.00 d
C(15) C 0.208(1) 0.5014(7) 0.806(1) 0.024(4) Uani 1.00 d
C(16) C 0.070(1) 0.526(1) 0.918(2) 0.054(6) Uani 1.00 d
C(17) C 0.222(1) 0.4612(8) 0.484(1) 0.033(5) Uani 1.00 d
C(18) C 0.243(1) 0.4895(6) 0.718(1) 0.022(4) Uani 1.00 d
C(19) C 0.670(1) 0.3355(6) 1.031(1) 0.024(4) Uani 1.00 d
C(20) C 0.751(1) 0.2091(7) 0.946(1) 0.029(4) Uani 1.00 d
C(21) C 0.730(1) 0.1691(7) 1.020(1) 0.024(4) Uani 1.00 d
C(22) C 0.704(1) 0.0942(7) 0.954(1) 0.028(4) Uani 1.00 d
C(23) C 0.484(1) 0.1465(7) 0.847(1) 0.025(4) Uani 1.00 d
C(24) C 0.340(1) 0.2448(6) 0.817(1) 0.020(3) Uani 1.00 d
C(25) C 0.250(1) 0.2823(6) 0.754(1) 0.019(3) Uani 1.00 d
C(26) C 0.087(1) 0.3243(7) 0.579(1) 0.027(4) Uani 1.00 d
C(27) C 0.030(2) 0.264(1) 0.338(2) 0.059(6) Uani 1.00 d
C(28) C 0.054(1) 0.3362(7) 0.668(1) 0.029(4) Uani 1.00 d
C(29) C -0.107(2) 0.330(1) 0.742(2) 0.053(6) Uani 1.00 d
C(30) C 0.453(1) 0.1545(7) 0.935(1) 0.020(3) Uani 1.00 d
C(31) C 0.394(1) 0.0880(7) 1.070(1) 0.031(4) Uani 1.00 d
C(32) C 0.390(1) 0.1400(8) 1.180(1) 0.028(4) Uani 1.00 d
C(33) C 0.310(1) 0.1129(8) 1.215(1) 0.029(4) Uani 1.00 d
C(34) C 0.757(4) 0.130(2) 0.342(4) 0.23(2) Uani 1.00 d
C(35) C 0.770(3) 0.074(1) 0.366(3) 0.13(1) Uani 1.00 d
C(36) C 1.019(2) 0.022(1) 0.051(3) 0.11(1) Uani 1.00 d

loop_
_atom_type_symbol
_atom_type_description
_atom_type_scat_dispersion_real
_atom_type_scat_dispersion_imag
_atom_type_scat_source
C C 0.003 0.002
;International Tables for Crystallography
(1992, Vol. C, Tables 4.2.6.8 and 6.1.1.1)
;
H H 0.000 0.000
;International Tables for Crystallography
(1992, Vol. C, Table 6.1.1.2)
;
S S 0.125 0.123
;International Tables for Crystallography
(1992, Vol. C, Tables 4.2.6.8 and 6.1.1.1)
;
I I -0.474 1.812
;International Tables for Crystallography
(1992, Vol. C, Tables 4.2.6.8 and 6.1.1.1)
;
Cl Cl 0.148 0.159
;International Tables for Crystallography
(1992, Vol. C, Tables 4.2.6.8 and 6.1.1.1)
;

loop_
_geom_angle_atom_site_label_1
_geom_angle_atom_site_label_2
_geom_angle_atom_site_label_3
_geom_angle
_geom_angle_site_symmetry_1
_geom_angle_site_symmetry_2
_geom_angle_site_symmetry_3
I(2) I(1) I(3) 177.35(6) 1_555 1_555 1_555
C(2) S(1) C(5) 92.4(7) 1_555 1_555 1_555
C(6) S(2) C(7) 93.6(7) 1_555 1_555 1_555
C(7) S(3) C(9) 103.6(7) 1_555 1_555 1_555
C(8) S(4) C(33) 101.3(7) 1_555 1_555 1_555
C(6) S(5) C(8) 93.9(7) 1_555 1_555 1_555
C(3) S(6) C(5) 92.3(7) 1_555 1_555 1_555
C(3) S(7) C(4) 101.7(9) 1_555 1_555 1_555
C(1) S(8) C(2) 103.3(8) 1_555 1_555 1_555
C(14) S(9) C(18) 95.6(7) 1_555 1_555 1_555
C(13) S(10) C(19) 96.6(7) 1_555 1_555 1_555
C(19) S(11) C(20) 101.3(7) 1_555 1_555 1_555
C(11) S(12) C(12) 103.7(7) 1_555 1_555 1_555
C(12) S(13) C(13) 97.1(6) 1_555 1_555 1_555
C(14) S(14) C(15) 95.4(7) 1_555 1_555 1_555
C(15) S(15) C(16) 102.3(7) 1_555 1_555 1_555
C(17) S(16) C(18) 103.3(7) 1_555 1_555 1_555
C(25) S(17) C(28) 94.8(7) 1_555 1_555 1_555
C(24) S(18) C(30) 93.5(6) 1_555 1_555 1_555
C(30) S(19) C(31) 105.8(7) 1_555 1_555 1_555
C(22) S(20) C(23) 103.7(7) 1_555 1_555 1_555
C(23) S(21) C(24) 93.4(6) 1_555 1_555 1_555
C(25) S(22) C(26) 93.8(7) 1_555 1_555 1_555
C(26) S(23) C(27) 102.3(8) 1_555 1_555 1_555
C(28) S(24) C(29) 102.5(8) 1_555 1_555 1_555
S(1) C(2) S(8) 119.5(9) 1_555 1_555 1_555
S(1) C(2) C(3) 118(1) 1_555 1_555 1_555
S(8) C(2) C(3) 122(1) 1_555 1_555 1_555
S(6) C(3) S(7) 116.8(10) 1_555 1_555 1_555
S(6) C(3) C(2) 116(1) 1_555 1_555 1_555
S(7) C(3) C(2) 125(1) 1_555 1_555 1_555
S(1) C(5) S(6) 114.7(7) 1_555 1_555 1_555
S(1) C(5) C(6) 122(1) 1_555 1_555 1_555
S(6) C(5) C(6) 122(1) 1_555 1_555 1_555
S(2) C(6) S(5) 114.0(7) 1_555 1_555 1_555
S(2) C(6) C(5) 124(1) 1_555 1_555 1_555
S(5) C(6) C(5) 121(1) 1_555 1_555 1_555
S(2) C(7) S(3) 117.3(10) 1_555 1_555 1_555
S(2) C(7) C(8) 119(1) 1_555 1_555 1_555
S(3) C(7) C(8) 123(1) 1_555 1_555 1_555
S(4) C(8) S(5) 115.7(10) 1_555 1_555 1_555
S(4) C(8) C(7) 127(1) 1_555 1_555 1_555
S(5) C(8) C(7) 116(1) 1_555 1_555 1_555
S(3) C(9) C(10) 115(1) 1_555 1_555 1_555
C(9) C(10) C(11) 107(1) 1_555 1_555 1_555
S(12) C(11) C(10) 112(1) 1_555 1_555 1_555
S(12) C(12) S(13) 122.3(8) 1_555 1_555 1_555
S(12) C(12) C(19) 121(1) 1_555 1_555 1_555
S(13) C(12) C(19) 116(1) 1_555 1_555 1_555
S(10) C(13) S(13) 113.7(8) 1_555 1_555 1_555
S(10) C(13) C(14) 122(1) 1_555 1_555 1_555
S(13) C(13) C(14) 123(1) 1_555 1_555 1_555
S(9) C(14) S(14) 115.5(8) 1_555 1_555 1_555
S(9) C(14) C(13) 121(1) 1_555 1_555 1_555
S(14) C(14) C(13) 123(1) 1_555 1_555 1_555
S(14) C(15) S(15) 119.8(8) 1_555 1_555 1_555
S(14) C(15) C(18) 116(1) 1_555 1_555 1_555
S(15) C(15) C(18) 123(1) 1_555 1_555 1_555
S(9) C(18) S(16) 121.1(8) 1_555 1_555 1_555
S(9) C(18) C(15) 116(1) 1_555 1_555 1_555
S(16) C(18) C(15) 122(1) 1_555 1_555 1_555
S(10) C(19) S(11) 116.1(8) 1_555 1_555 1_555
S(10) C(19) C(12) 116(1) 1_555 1_555 1_555
S(11) C(19) C(12) 127(1) 1_555 1_555 1_555
S(11) C(20) C(21) 111.4(10) 1_555 1_555 1_555
C(20) C(21) C(22) 111(1) 1_555 1_555 1_555
S(20) C(22) C(21) 113.8(10) 1_555 1_555 1_555
S(20) C(23) S(21) 114.8(7) 1_555 1_555 1_555
S(20) C(23) C(30) 128(1) 1_555 1_555 1_555
S(21) C(23) C(30) 116(1) 1_555 1_555 1_555
S(18) C(24) S(21) 114.6(8) 1_555 1_555 1_555
S(18) C(24) C(25) 124(1) 1_555 1_555 1_555
S(21) C(24) C(25) 121(1) 1_555 1_555 1_555
S(17) C(25) S(22) 114.0(7) 1_555 1_555 1_555
S(17) C(25) C(24) 123(1) 1_555 1_555 1_555
S(22) C(25) C(24) 122(1) 1_555 1_555 1_555
S(22) C(26) S(23) 117.2(9) 1_555 1_555 1_555
S(22) C(26) C(28) 117(1) 1_555 1_555 1_555
S(23) C(26) C(28) 124(1) 1_555 1_555 1_555
S(17) C(28) S(24) 118.8(9) 1_555 1_555 1_555
S(17) C(28) C(26) 115(1) 1_555 1_555 1_555
S(24) C(28) C(26) 124(1) 1_555 1_555 1_555
S(18) C(30) S(19) 120.9(7) 1_555 1_555 1_555
S(18) C(30) C(23) 117(1) 1_555 1_555 1_555
S(19) C(30) C(23) 120(1) 1_555 1_555 1_555
S(19) C(31) C(32) 112(1) 1_555 1_555 1_555
C(31) C(32) C(33) 106(1) 1_555 1_555 1_555
S(4) C(33) C(32) 110.4(10) 1_555 1_555 1_555
Cl(2) C(34) C(35) 119(2) 1_555 1_555 1_555
Cl(1) C(35) C(34) 116(3) 1_555 1_555 1_555
Cl(3) C(36) C(36) 124(3) 1_555 1_555 2_755

loop_
_geom_bond_atom_site_label_1
_geom_bond_atom_site_label_2
_geom_bond_distance
_geom_bond_site_symmetry_2
I(1) I(2) 2.952(2) .
I(1) I(3) 2.881(2) .
Cl(1) C(35) 1.75(3) .
Cl(2) C(34) 1.83(3) .
Cl(3) C(36) 1.67(3) .
S(1) C(2) 1.76(1) .
S(1) C(5) 1.76(1) .
S(2) C(6) 1.75(1) .
S(2) C(7) 1.77(2) .
S(3) C(7) 1.77(1) .
S(3) C(9) 1.83(2) .
S(4) C(8) 1.75(2) .
S(4) C(33) 1.85(1) .
S(5) C(6) 1.76(1) .
S(5) C(8) 1.79(2) .
S(6) C(3) 1.79(2) .
S(6) C(5) 1.73(1) .
S(7) C(3) 1.76(2) .
S(7) C(4) 1.84(2) .
S(8) C(1) 1.79(2) .
S(8) C(2) 1.76(1) .
S(9) C(14) 1.72(1) .
S(9) C(18) 1.72(1) .
S(10) C(13) 1.74(1) .
S(10) C(19) 1.76(1) .
S(11) C(19) 1.75(1) .
S(11) C(20) 1.86(1) .
S(12) C(11) 1.83(1) .
S(12) C(12) 1.72(1) .
S(13) C(12) 1.75(1) .
S(13) C(13) 1.74(1) .
S(14) C(14) 1.71(1) .
S(14) C(15) 1.74(1) .
S(15) C(15) 1.75(1) .
S(15) C(16) 1.79(2) .
S(16) C(17) 1.78(2) .
S(16) C(18) 1.75(1) .
S(17) C(25) 1.75(1) .
S(17) C(28) 1.77(2) .
S(18) C(24) 1.75(1) .
S(18) C(30) 1.75(1) .
S(19) C(30) 1.74(1) .
S(19) C(31) 1.81(1) .
S(20) C(22) 1.87(2) .
S(20) C(23) 1.77(1) .
S(21) C(23) 1.77(1) .
S(21) C(24) 1.74(1) .
S(22) C(25) 1.75(1) .
S(22) C(26) 1.77(1) .
S(23) C(26) 1.75(2) .
S(23) C(27) 1.82(2) .
S(24) C(28) 1.74(2) .
S(24) C(29) 1.83(2) .
C(2) C(3) 1.30(2) .
C(5) C(6) 1.37(2) .
C(7) C(8) 1.29(2) .
C(9) C(10) 1.54(2) .
C(10) C(11) 1.52(2) .
C(12) C(19) 1.36(2) .
C(13) C(14) 1.36(2) .
C(15) C(18) 1.36(2) .
C(20) C(21) 1.53(2) .
C(21) C(22) 1.55(2) .
C(23) C(30) 1.33(2) .
C(24) C(25) 1.37(2) .
C(26) C(28) 1.34(2) .
C(31) C(32) 1.54(2) .
C(32) C(33) 1.55(2) .
C(34) C(35) 1.22(4) .
C(36) C(36) 1.30(5) 2_755

loop_
_geom_contact_atom_site_label_1
_geom_contact_atom_site_label_2
_geom_contact_distance
_geom_contact_site_symmetry_2
I(1) I(2) 2.952(2) .
I(1) I(3) 2.881(2) .
Cl(1) S(19) 3.493(6) 1_554
Cl(2) S(12) 3.538(6) 1_554
S(1) C(20) 3.55(2) 1_556
S(9) S(13) 3.467(5) 2_667
S(10) S(14) 3.359(5) 2_667
S(11) S(15) 3.585(6) 2_667
S(16) S(23) 3.481(5) 2_566
S(17) C(1) 3.58(2) 1_454
C(1) C(4) 3.49(3) 2_758
C(13) C(14) 3.42(2) 2_667
C(14) C(14) 3.59(3) 2_667
